data_4338026
loop_
_publ_author_name
'Biswas, Soumava'
'Jena, Himanshu Sekhar'
'Adhikary, Amit'
'Konar, Sanjit'

_publ_section_title
;
 Two Isostructural 3D Lanthanide Coordination Networks (Ln = Gd(3+),
 Dy(3+)) with Squashed Cuboid-Type Nanoscopic Cages Showing Significant
 Cryogenic Magnetic Refrigeration and Slow Magnetic Relaxation.
;
_journal_issue 8
_journal_name_full 'Inorganic chemistry'
_journal_page_first 3926
_journal_page_last 3928
_journal_paper_doi 10.1021/ic4030316
_journal_volume 53
_journal_year 2014
_chemical_formula_moiety 'C5 H4 Gd O8'
_chemical_formula_sum 'C5 H4 Gd O8'
_chemical_formula_weight 349.33
_chemical_name_systematic
; 
 ? 
;
_space_group_IT_number 14
_symmetry_cell_setting monoclinic
_symmetry_space_group_name_Hall '-P 2ybc'
_symmetry_space_group_name_H-M 'P 1 21/c 1'
_atom_sites_solution_hydrogens geom
_atom_sites_solution_primary direct
_atom_sites_solution_secondary difmap
_audit_creation_method SHELXL-97
_cell_angle_alpha 90.00
_cell_angle_beta 118.97
_cell_angle_gamma 90.00
_cell_formula_units_Z 4
_cell_length_a 9.5652(2)
_cell_length_b 9.69440(10)
_cell_length_c 9.8654(2)
_cell_measurement_reflns_used 3247
_cell_measurement_temperature 296(2)
_cell_measurement_theta_max 34.34
_cell_measurement_theta_min 3.18
_cell_volume 800.34(2)
_computing_cell_refinement 'Bruker SAINT'
_computing_data_collection 'Bruker APEX2'
_computing_data_reduction 'Bruker SAINT'
_computing_molecular_graphics 'Bruker SHELXTL'
_computing_publication_material 'Bruker SHELXTL'
_computing_structure_refinement 'SHELXL-97 (Sheldrick, 2008)'
_computing_structure_solution 'SHELXS-97 (Sheldrick, 2008)'
_diffrn_ambient_temperature 296(2)
_diffrn_measured_fraction_theta_full 1.00
_diffrn_measured_fraction_theta_max 1.00
_diffrn_measurement_device_type 'Bruker APEX-II CCD'
_diffrn_measurement_method '\f and \w scans'
_diffrn_radiation_monochromator graphite
_diffrn_radiation_source 'fine-focus sealed tube'
_diffrn_radiation_type MoK\a
_diffrn_radiation_wavelength 0.71073
_diffrn_reflns_av_R_equivalents 0.0241
_diffrn_reflns_av_sigmaI/netI 0.0321
_diffrn_reflns_limit_h_max 14
_diffrn_reflns_limit_h_min -14
_diffrn_reflns_limit_k_max 11
_diffrn_reflns_limit_k_min -14
_diffrn_reflns_limit_l_max 15
_diffrn_reflns_limit_l_min -10
_diffrn_reflns_number 5615
_diffrn_reflns_theta_full 34.19
_diffrn_reflns_theta_max 34.19
_diffrn_reflns_theta_min 3.16
_exptl_absorpt_coefficient_mu 8.306
_exptl_absorpt_correction_T_max 0.115
_exptl_absorpt_correction_T_min 0.046
_exptl_absorpt_correction_type multi-scan
_exptl_absorpt_process_details multi-scan
_exptl_crystal_colour colorless
_exptl_crystal_density_diffrn 2.899
_exptl_crystal_density_method 'not measured'
_exptl_crystal_description block
_exptl_crystal_F_000 648
_exptl_crystal_size_max 0.41
_exptl_crystal_size_mid 0.39
_exptl_crystal_size_min 0.26
_refine_diff_density_max 2.084
_refine_diff_density_min -2.296
_refine_diff_density_rms 0.263
_refine_ls_extinction_method none
_refine_ls_goodness_of_fit_ref 1.013
_refine_ls_hydrogen_treatment mixed
_refine_ls_matrix_type full
_refine_ls_number_parameters 143
_refine_ls_number_reflns 3325
_refine_ls_number_restraints 0
_refine_ls_restrained_S_all 1.013
_refine_ls_R_factor_all 0.0309
_refine_ls_R_factor_gt 0.0270
_refine_ls_shift/su_max 0.002
_refine_ls_shift/su_mean 0.000
_refine_ls_structure_factor_coef Fsqd
_refine_ls_weighting_details 'calc w=1/[\s^2^(Fo^2^)+(0.0500P)^2^+0.5000P] where P=(Fo^2^+2Fc^2^)/3'
_refine_ls_weighting_scheme calc
_refine_ls_wR_factor_gt 0.0731
_refine_ls_wR_factor_ref 0.0762
_reflns_number_gt 2586
_reflns_number_total 3325
_reflns_threshold_expression >2sigma(I)
_cod_data_source_file ic4030316_si_001.cif
_cod_data_source_block 1
_cod_depositor_comments
;
The following automatic conversions were performed:

'_symmetry_cell_setting' value 'Monoclinic' changed to 'monoclinic'
according to
/usr/data/users/saulius/automatic-downloads/rss-feeds/ACS/lib/dictionaries/cif_core.dic
dictionary named 'cif_core.dic' version 2.4.2 from 2011-04-26.

Automatic conversion script
Id: cif_fix_values 2281 2013-09-26 08:29:07Z andrius 

 Adding full bibliography for 4338025--4338026.cif.
;
_cod_original_sg_symbol_H-M 'P 21/c'
_cod_database_code 4338026

loop_
_symmetry_equiv_pos_as_xyz
'x, y, z'
'-x, y+1/2, -z+1/2'
'-x, -y, -z'
'x, -y-1/2, z-1/2'

loop_
_atom_site_label
_atom_site_type_symbol
_atom_site_fract_x
_atom_site_fract_y
_atom_site_fract_z
_atom_site_U_iso_or_equiv
_atom_site_adp_type
_atom_site_occupancy
_atom_site_symmetry_multiplicity
_atom_site_calc_flag
Gd1 Gd 0.266635(17) 0.445303(16) 0.630686(16) 0.00639(6) Uani 1 1 d
O1 O 0.2467(3) 0.6807(3) 0.5509(3) 0.0142(5) Uani 1 1 d
O2 O 0.3209(3) 0.9169(3) 0.3554(3) 0.0140(5) Uani 1 1 d
O3 O 0.2991(4) 0.4505(3) 0.4045(3) 0.0171(6) Uani 1 1 d
O4 O 0.5313(3) 0.5146(3) 0.6901(3) 0.0163(5) Uani 1 1 d
O5 O 0.2988(4) 0.2128(3) 0.5712(3) 0.0230(6) Uani 1 1 d
O6 O -0.0217(3) 0.9019(3) 0.0834(3) 0.0155(5) Uani 1 1 d
O7 O 0.4604(3) 0.3273(3) 0.8578(3) 0.0143(5) Uani 1 1 d
O8 O -0.1250(3) 0.6643(3) 0.2585(3) 0.0149(5) Uani 1 1 d
C1 C 0.1658(4) 0.7388(4) 0.4225(4) 0.0115(6) Uani 1 1 d
C2 C 0.2021(4) 0.8445(4) 0.3370(4) 0.0116(6) Uani 1 1 d
C3 C 0.4326(4) 0.4815(4) 0.4184(4) 0.0125(6) Uani 1 1 d
C4 C 0.0410(4) 0.8377(4) 0.2099(4) 0.0115(6) Uani 1 1 d
C5 C -0.0011(4) 0.7316(4) 0.2911(4) 0.0119(6) Uani 1 1 d
H7A H 0.515(7) 0.369(6) 0.959(7) 0.028(14) Uiso 1 1 d
H7B H 0.543(9) 0.264(8) 0.862(7) 0.07(2) Uiso 1 1 d
H5A H 0.259(9) 0.189(6) 0.474(8) 0.040(17) Uiso 1 1 d
H5B H 0.335(11) 0.127(10) 0.632(9) 0.07(3) Uiso 1 1 d

loop_
_atom_site_aniso_label
_atom_site_aniso_U_11
_atom_site_aniso_U_22
_atom_site_aniso_U_33
_atom_site_aniso_U_23
_atom_site_aniso_U_13
_atom_site_aniso_U_12
Gd1 0.00677(8) 0.00825(10) 0.00581(9) -0.00042(5) 0.00436(6) -0.00159(5)
O1 0.0132(11) 0.0167(13) 0.0127(11) 0.0056(9) 0.0064(9) 0.0004(10)
O2 0.0113(11) 0.0159(13) 0.0152(12) 0.0031(10) 0.0067(10) -0.0027(9)
O3 0.0138(12) 0.0250(16) 0.0158(13) -0.0041(10) 0.0097(11) -0.0061(10)
O4 0.0148(11) 0.0246(15) 0.0139(12) 0.0001(11) 0.0104(10) -0.0028(11)
O5 0.0329(16) 0.0187(16) 0.0133(12) -0.0021(11) 0.0078(12) 0.0073(12)
O6 0.0143(11) 0.0184(13) 0.0139(11) 0.0042(10) 0.0070(10) 0.0031(10)
O7 0.0123(10) 0.0165(13) 0.0128(11) 0.0003(9) 0.0050(9) 0.0022(10)
O8 0.0111(10) 0.0193(14) 0.0149(11) 0.0026(10) 0.0067(10) -0.0022(10)
C1 0.0105(13) 0.0137(16) 0.0135(14) 0.0030(12) 0.0085(12) 0.0013(11)
C2 0.0101(12) 0.0130(17) 0.0127(13) 0.0027(12) 0.0062(11) 0.0002(12)
C3 0.0139(14) 0.0146(16) 0.0146(15) -0.0009(12) 0.0112(13) 0.0000(12)
C4 0.0100(13) 0.0141(16) 0.0115(14) 0.0012(12) 0.0062(12) -0.0003(12)
C5 0.0104(13) 0.0136(16) 0.0131(14) 0.0017(12) 0.0067(12) 0.0011(11)

loop_
_atom_type_symbol
_atom_type_description
_atom_type_scat_dispersion_real
_atom_type_scat_dispersion_imag
_atom_type_scat_source
C C 0.0033 0.0016 'International Tables Vol C Tables 4.2.6.8 and 6.1.1.4'
Gd Gd -0.1653 3.9035 'International Tables Vol C Tables 4.2.6.8 and 6.1.1.4'
O O 0.0106 0.0060 'International Tables Vol C Tables 4.2.6.8 and 6.1.1.4'
H H 0.0000 0.0000 'International Tables Vol C Tables 4.2.6.8 and 6.1.1.4'

loop_
_geom_angle_atom_site_label_1
_geom_angle_atom_site_label_2
_geom_angle_atom_site_label_3
_geom_angle
_geom_angle_site_symmetry_1
_geom_angle_site_symmetry_3
O6 Gd1 O8 77.66(9) 2_545 3_566
O6 Gd1 O5 78.34(11) 2_545 .
O8 Gd1 O5 81.98(11) 3_566 .
O6 Gd1 O1 89.36(10) 2_545 .
O8 Gd1 O1 127.48(9) 3_566 .
O5 Gd1 O1 145.05(10) . .
O6 Gd1 O7 138.67(10) 2_545 .
O8 Gd1 O7 73.15(9) 3_566 .
O5 Gd1 O7 69.25(10) . .
O1 Gd1 O7 131.73(9) . .
O6 Gd1 O3 71.60(10) 2_545 .
O8 Gd1 O3 143.23(9) 3_566 .
O5 Gd1 O3 72.58(10) . .
O1 Gd1 O3 72.51(9) . .
O7 Gd1 O3 119.35(10) . .
O6 Gd1 O4 139.20(9) 2_545 .
O8 Gd1 O4 141.71(9) 3_566 .
O5 Gd1 O4 94.46(11) . .
O1 Gd1 O4 73.76(10) . .
O7 Gd1 O4 70.04(9) . .
O3 Gd1 O4 67.97(9) . .
O6 Gd1 O2 127.64(9) 2_545 4_576
O8 Gd1 O2 75.00(10) 3_566 4_576
O5 Gd1 O2 138.67(10) . 4_576
O1 Gd1 O2 73.87(9) . 4_576
O7 Gd1 O2 71.40(9) . 4_576
O3 Gd1 O2 140.72(10) . 4_576
O4 Gd1 O2 83.63(9) . 4_576
C1 O1 Gd1 132.3(3) . .
C2 O2 Gd1 113.2(2) . 4_575
C3 O3 Gd1 119.2(2) . .
C3 O4 Gd1 119.1(2) 3_666 .
Gd1 O5 H5A 119(4) . .
Gd1 O5 H5B 134(5) . .
H5A O5 H5B 107(6) . .
C4 O6 Gd1 141.5(2) . 2
Gd1 O7 H7A 124(3) . .
Gd1 O7 H7B 125(4) . .
H7A O7 H7B 101(5) . .
C5 O8 Gd1 143.0(2) . 3_566
O1 C1 C2 133.7(3) . .
O1 C1 C5 137.2(3) . .
C2 C1 C5 89.1(3) . .
O2 C2 C4 130.8(3) . .
O2 C2 C1 138.2(3) . .
C4 C2 C1 91.0(3) . .
O3 C3 O4 126.3(3) . 3_666
O3 C3 C3 117.6(4) . 3_666
O4 C3 C3 116.2(4) 3_666 3_666
O6 C4 C2 129.5(3) . .
O6 C4 C5 139.5(3) . .
C2 C4 C5 91.0(3) . .
O8 C5 C4 134.3(3) . .
O8 C5 C1 136.8(3) . .
C4 C5 C1 88.9(3) . .

loop_
_geom_bond_atom_site_label_1
_geom_bond_atom_site_label_2
_geom_bond_distance
_geom_bond_site_symmetry_2
Gd1 O6 2.309(3) 2_545
Gd1 O8 2.365(3) 3_566
Gd1 O5 2.386(3) .
Gd1 O1 2.392(3) .
Gd1 O7 2.396(3) .
Gd1 O3 2.398(3) .
Gd1 O4 2.401(3) .
Gd1 O2 2.419(3) 4_576
O1 C1 1.253(4) .
O2 C2 1.272(4) .
O2 Gd1 2.419(3) 4_575
O3 C3 1.253(4) .
O4 C3 1.275(4) 3_666
O5 H5A 0.88(7) .
O5 H5B 0.98(9) .
O6 C4 1.257(4) .
O6 Gd1 2.309(3) 2
O7 H7A 0.96(6) .
O7 H7B 0.98(8) .
O8 C5 1.250(4) .
O8 Gd1 2.365(3) 3_566
C1 C2 1.472(5) .
C1 C5 1.493(5) .
C2 C4 1.441(5) .
C3 O4 1.275(4) 3_666
C3 C3 1.541(7) 3_666
C4 C5 1.475(5) .

loop_
_geom_torsion_atom_site_label_1
_geom_torsion_atom_site_label_2
_geom_torsion_atom_site_label_3
_geom_torsion_atom_site_label_4
_geom_torsion
_geom_torsion_site_symmetry_1
_geom_torsion_site_symmetry_4
O6 Gd1 O1 C1 -20.8(3) 2_545 .
O8 Gd1 O1 C1 -94.7(3) 3_566 .
O5 Gd1 O1 C1 47.5(4) . .
O7 Gd1 O1 C1 164.1(3) . .
O3 Gd1 O1 C1 50.1(3) . .
O4 Gd1 O1 C1 121.5(3) . .
O2 Gd1 O1 C1 -150.5(3) 4_576 .
O6 Gd1 O3 C3 176.2(3) 2_545 .
O8 Gd1 O3 C3 -149.0(3) 3_566 .
O5 Gd1 O3 C3 -100.6(3) . .
O1 Gd1 O3 C3 80.9(3) . .
O7 Gd1 O3 C3 -47.7(3) . .
O4 Gd1 O3 C3 1.8(3) . .
O2 Gd1 O3 C3 48.6(3) 4_576 .
O6 Gd1 O4 C3 -9.9(4) 2_545 3_666
O8 Gd1 O4 C3 150.0(3) 3_566 3_666
O5 Gd1 O4 C3 67.3(3) . 3_666
O1 Gd1 O4 C3 -79.1(3) . 3_666
O7 Gd1 O4 C3 133.4(3) . 3_666
O3 Gd1 O4 C3 -1.8(3) . 3_666
O2 Gd1 O4 C3 -154.1(3) 4_576 3_666
Gd1 O1 C1 C2 -136.0(4) . .
Gd1 O1 C1 C5 42.4(6) . .
Gd1 O2 C2 C4 -4.1(5) 4_575 .
Gd1 O2 C2 C1 175.1(4) 4_575 .
O1 C1 C2 O2 -0.5(8) . .
C5 C1 C2 O2 -179.4(5) . .
O1 C1 C2 C4 178.9(4) . .
C5 C1 C2 C4 0.0(3) . .
Gd1 O3 C3 O4 178.3(3) . 3_666
Gd1 O3 C3 C3 -1.6(6) . 3_666
Gd1 O6 C4 C2 -169.8(3) 2 .
Gd1 O6 C4 C5 12.2(8) 2 .
O2 C2 C4 O6 0.8(7) . .
C1 C2 C4 O6 -178.6(4) . .
O2 C2 C4 C5 179.5(4) . .
C1 C2 C4 C5 0.0(3) . .
Gd1 O8 C5 C4 -150.6(3) 3_566 .
Gd1 O8 C5 C1 31.3(7) 3_566 .
O6 C4 C5 O8 -0.4(8) . .
C2 C4 C5 O8 -178.8(4) . .
O6 C4 C5 C1 178.4(5) . .
C2 C4 C5 C1 0.0(3) . .
O1 C1 C5 O8 -0.1(8) . .
C2 C1 C5 O8 178.7(5) . .
O1 C1 C5 C4 -178.8(4) . .
C2 C1 C5 C4 0.0(3) . .
